data_1538701
loop_
_publ_author_name
'Narasimhan, K.S.V.L.'
'Rao, V.U.S.'
'Wallace, W.E.'
'Pop, I.'

_publ_section_title
;
 Magnetic properties of R Mn2 X2 compounds (R= Rare earth, Y or Th and X=
 Ge, Si)
;
_journal_name_full 'AIP Conference Proceedings'
_journal_page_first 594
_journal_page_last 595
_journal_volume 1976
_journal_year 1976
_chemical_formula_sum 'Ho Mn2 Si2'
_space_group_IT_number 139
_symmetry_space_group_name_Hall '-I 4 2'
_symmetry_space_group_name_H-M 'I 4/m m m'
_cell_angle_alpha 90
_cell_angle_beta 90
_cell_angle_gamma 90
_cell_formula_units_Z 2
_cell_length_a 3.909
_cell_length_b 3.909
_cell_length_c 10.424
_cell_volume 159.282
_citation_journal_id_ASTM APCPCS
_cod_data_source_file Narasimhan_APCPCS_1976_176.cif
_cod_data_source_block Ho1Mn2Si2
_cod_original_cell_volume 159.2816
_cod_original_formula_sum 'Ho1 Mn2 Si2'
_cod_database_code 1538701

loop_
_symmetry_equiv_pos_as_xyz
x,y,z
-y,x,z
-x,-y,z
y,-x,z
x,-y,-z
y,x,-z
-x,y,-z
-y,-x,-z
-x,-y,-z
y,-x,-z
x,y,-z
-y,x,-z
-x,y,z
-y,-x,z
x,-y,z
y,x,z
x+1/2,y+1/2,z+1/2
-y+1/2,x+1/2,z+1/2
-x+1/2,-y+1/2,z+1/2
y+1/2,-x+1/2,z+1/2
x+1/2,-y+1/2,-z+1/2
y+1/2,x+1/2,-z+1/2
-x+1/2,y+1/2,-z+1/2
-y+1/2,-x+1/2,-z+1/2
-x+1/2,-y+1/2,-z+1/2
y+1/2,-x+1/2,-z+1/2
x+1/2,y+1/2,-z+1/2
-y+1/2,x+1/2,-z+1/2
-x+1/2,y+1/2,z+1/2
-y+1/2,-x+1/2,z+1/2
x+1/2,-y+1/2,z+1/2
y+1/2,x+1/2,z+1/2

loop_
_atom_site_label
_atom_site_type_symbol
_atom_site_fract_x
_atom_site_fract_y
_atom_site_fract_z
_atom_site_occupancy
_atom_site_U_iso_or_equiv
Ho1 Ho 0 0 0 1 0.0
Si1 Si 0 0 0.372 1 0.0
Mn1 Mn 0 0.5 0.25 1 0.0
